data_2014390
loop_
_publ_author_name
'Vasconcelos, Thatyana R. A.'
'de Souza, Marcus V. N.'
'Wardell, Solange M. S. V.'
'Wardell, James L.'
'Low, John N.'
'Glidewell, Christopher'

_publ_section_title
;
 Simple chains in methyl 3,5-dinitrobenzoate, isolated molecules in
 isopropyl 3,5-dinitrobenzoate, and a three-dimensional framework
 containing double and sextuple helices in benzyl 3,5-dinitrobenzoate,
 all at 120 K
;
_journal_coeditor_code SK1889
_journal_issue 1
_journal_name_full 'Acta Crystallographica Section C'
_journal_page_first o26
_journal_page_last o29
_journal_paper_doi 10.1107/S0108270105038631
_journal_volume 62
_journal_year 2006
_chemical_formula_iupac 'C8 H6 N2 O6'
_chemical_formula_moiety 'C8 H6 N2 O6'
_chemical_formula_sum 'C8 H6 N2 O6'
_chemical_formula_weight 226.15
_chemical_name_systematic
;
Methyl 3,5-dinitrobenzoate
;
_space_group_IT_number 14
_symmetry_cell_setting monoclinic
_symmetry_space_group_name_Hall '-P 2yn'
_symmetry_space_group_name_H-M 'P 1 21/n 1'
_atom_sites_solution_hydrogens geom
_atom_sites_solution_primary direct
_atom_sites_solution_secondary difmap
_cell_angle_alpha 90.00
_cell_angle_beta 101.787(6)
_cell_angle_gamma 90.00
_cell_formula_units_Z 4
_cell_length_a 4.5664(4)
_cell_length_b 18.727(2)
_cell_length_c 10.8416(10)
_cell_measurement_reflns_used 2070
_cell_measurement_temperature 120(2)
_cell_measurement_theta_max 27.56
_cell_measurement_theta_min 2.90
_cell_volume 907.57(15)
_computing_cell_refinement 'DENZO (Otwinowski & Minor, 1997) and COLLECT'
_computing_data_collection 'COLLECT (Hooft, 1999)'
_computing_data_reduction 'DENZO and COLLECT'
_computing_molecular_graphics 'PLATON (Spek, 2003)'
_computing_publication_material 'SHELXL97 and PRPKAPPA (Ferguson, 1999)'
_computing_structure_refinement 'OSCAIL and SHELXL97 (Sheldrick, 1997)'
_computing_structure_solution 'OSCAIL (McArdle, 2003) and SHELXS97 (Sheldrick, 1997)'
_diffrn_ambient_temperature 120(2)
_diffrn_detector_area_resol_mean 9.091
_diffrn_measured_fraction_theta_full 0.991
_diffrn_measured_fraction_theta_max 0.991
_diffrn_measurement_device_type 'Nonius KappaCCD'
_diffrn_measurement_method '\f and \w scans'
_diffrn_radiation_monochromator graphite
_diffrn_radiation_source 'Bruker-Nonius FR91 rotating anode'
_diffrn_radiation_type 'Mo K\a'
_diffrn_radiation_wavelength 0.71073
_diffrn_reflns_av_R_equivalents 0.0599
_diffrn_reflns_av_sigmaI/netI 0.0632
_diffrn_reflns_limit_h_max 5
_diffrn_reflns_limit_h_min -5
_diffrn_reflns_limit_k_max 24
_diffrn_reflns_limit_k_min -24
_diffrn_reflns_limit_l_max 14
_diffrn_reflns_limit_l_min -14
_diffrn_reflns_number 9551
_diffrn_reflns_theta_full 27.56
_diffrn_reflns_theta_max 27.56
_diffrn_reflns_theta_min 2.90
_diffrn_standards_decay_% nil
_exptl_absorpt_coefficient_mu 0.145
_exptl_absorpt_correction_T_max 0.997
_exptl_absorpt_correction_T_min 0.935
_exptl_absorpt_correction_type multi-scan
_exptl_absorpt_process_details '(SADABS; Sheldrick, 2003)'
_exptl_crystal_colour colourless
_exptl_crystal_density_diffrn 1.655
_exptl_crystal_density_method 'not measured'
_exptl_crystal_description lath
_exptl_crystal_F_000 464
_exptl_crystal_size_max 0.52
_exptl_crystal_size_mid 0.12
_exptl_crystal_size_min 0.02
_refine_diff_density_max 0.251
_refine_diff_density_min -0.292
_refine_ls_extinction_method none
_refine_ls_goodness_of_fit_ref 1.089
_refine_ls_hydrogen_treatment constr
_refine_ls_matrix_type full
_refine_ls_number_parameters 146
_refine_ls_number_reflns 2070
_refine_ls_number_restraints 0
_refine_ls_restrained_S_all 1.089
_refine_ls_R_factor_all 0.1010
_refine_ls_R_factor_gt 0.0577
_refine_ls_shift/su_max 0.000
_refine_ls_shift/su_mean 0.000
_refine_ls_structure_factor_coef Fsqd
_refine_ls_weighting_details 'w=1/[\s^2^(Fo^2^)+(0.0823P)^2^+0.2307P] where P=(Fo^2^+2Fc^2^)/3'
_refine_ls_weighting_scheme calc
_refine_ls_wR_factor_gt 0.1531
_refine_ls_wR_factor_ref 0.1744
_reflns_number_gt 1319
_reflns_number_total 2070
_reflns_threshold_expression I>2\s(I)
_cod_data_source_file sk1889.cif
_cod_data_source_block I
_cod_original_sg_symbol_H-M 'P 21/n'
_cod_database_code 2014390
_cod_database_fobs_code 2014390

loop_
_symmetry_equiv_pos_as_xyz
'x, y, z'
'-x+1/2, y+1/2, -z+1/2'
'-x, -y, -z'
'x+1/2, -y+1/2, z+1/2'

loop_
_atom_site_label
_atom_site_fract_x
_atom_site_fract_y
_atom_site_fract_z
_atom_site_U_iso_or_equiv
_atom_site_adp_type
_atom_site_calc_flag
_atom_site_refinement_flags
_atom_site_occupancy
_atom_site_disorder_assembly
_atom_site_disorder_group
_atom_site_type_symbol
O1 -0.2774(3) 0.67000(9) 0.18351(15) 0.0278(4) Uani d . 1 . . O
O11 -0.0789(4) 0.56667(9) 0.26896(16) 0.0297(5) Uani d . 1 . . O
O31 0.8123(5) 0.56191(10) 0.58930(19) 0.0462(6) Uani d . 1 . . O
O32 1.0328(4) 0.65946(10) 0.66327(15) 0.0315(5) Uani d . 1 . . O
O51 0.6277(4) 0.88672(9) 0.50125(17) 0.0356(5) Uani d . 1 . . O
O52 0.2069(4) 0.89026(9) 0.36595(17) 0.0343(5) Uani d . 1 . . O
N3 0.8306(5) 0.62668(11) 0.59376(18) 0.0270(5) Uani d . 1 . . N
N5 0.4141(4) 0.85809(11) 0.43276(18) 0.0251(5) Uani d . 1 . . N
C1 0.1600(5) 0.67207(13) 0.3470(2) 0.0214(5) Uani d . 1 . . C
C2 0.3754(5) 0.63231(13) 0.4289(2) 0.0230(6) Uani d . 1 . . C
C3 0.6005(5) 0.66864(13) 0.5090(2) 0.0218(5) Uani d . 1 . . C
C4 0.6224(5) 0.74254(13) 0.5126(2) 0.0224(5) Uani d . 1 . . C
C5 0.4021(5) 0.77944(13) 0.4308(2) 0.0215(5) Uani d . 1 . . C
C6 0.1734(5) 0.74635(13) 0.3480(2) 0.0228(5) Uani d . 1 . . C
C11 -0.0892(5) 0.63688(13) 0.2566(2) 0.0233(6) Uani d . 1 . . C
C12 -0.3115(6) 0.52557(14) 0.1862(2) 0.0333(7) Uani d . 1 . . C
H2 0.3673 0.5816 0.4295 0.028 Uiso calc R 1 . . H
H4 0.7799 0.7664 0.5681 0.027 Uiso calc R 1 . . H
H6 0.0277 0.7737 0.2926 0.027 Uiso calc R 1 . . H
H12A -0.5082 0.5398 0.2008 0.050 Uiso calc R 1 . . H
H12B -0.2803 0.4745 0.2042 0.050 Uiso calc R 1 . . H
H12C -0.3020 0.5348 0.0982 0.050 Uiso calc R 1 . . H

loop_
_atom_site_aniso_label
_atom_site_aniso_U_11
_atom_site_aniso_U_22
_atom_site_aniso_U_33
_atom_site_aniso_U_12
_atom_site_aniso_U_13
_atom_site_aniso_U_23
O1 0.0261(9) 0.0272(10) 0.0266(9) 0.0019(7) -0.0030(8) 0.0002(7)
O11 0.0302(10) 0.0234(10) 0.0302(10) -0.0011(7) -0.0062(8) 0.0004(7)
O31 0.0555(13) 0.0244(11) 0.0479(12) 0.0059(9) -0.0151(10) 0.0002(9)
O32 0.0265(10) 0.0376(11) 0.0259(9) 0.0003(8) -0.0052(8) 0.0009(8)
O51 0.0334(11) 0.0275(10) 0.0401(11) -0.0079(8) -0.0058(9) 0.0009(9)
O52 0.0358(11) 0.0244(10) 0.0378(10) 0.0085(8) -0.0040(9) 0.0004(8)
N3 0.0277(12) 0.0283(13) 0.0224(10) 0.0037(9) -0.0006(9) 0.0010(9)
N5 0.0276(12) 0.0230(11) 0.0253(10) -0.0014(9) 0.0065(9) 0.0000(9)
C1 0.0229(12) 0.0231(13) 0.0184(11) 0.0003(9) 0.0048(10) 0.0009(9)
C2 0.0254(13) 0.0236(13) 0.0203(11) 0.0013(10) 0.0056(10) 0.0003(10)
C3 0.0196(12) 0.0248(13) 0.0198(11) 0.0039(10) 0.0012(10) 0.0028(10)
C4 0.0197(12) 0.0278(14) 0.0198(12) -0.0015(10) 0.0039(9) -0.0022(10)
C6 0.0229(12) 0.0258(13) 0.0196(11) 0.0029(10) 0.0041(10) 0.0016(10)
C5 0.0236(13) 0.0200(13) 0.0213(12) 0.0005(10) 0.0053(10) 0.0000(10)
C11 0.0247(13) 0.0260(13) 0.0197(11) 0.0024(10) 0.0057(10) 0.0000(10)
C12 0.0353(16) 0.0242(14) 0.0346(15) -0.0042(11) -0.0065(12) -0.0022(11)

loop_
_atom_type_symbol
_atom_type_description
_atom_type_scat_dispersion_real
_atom_type_scat_dispersion_imag
_atom_type_scat_source
C C 0.0033 0.0016 'International Tables Vol C Tables 4.2.6.8 and 6.1.1.4'
H H 0.0000 0.0000 'International Tables Vol C Tables 4.2.6.8 and 6.1.1.4'
N N 0.0061 0.0033 'International Tables Vol C Tables 4.2.6.8 and 6.1.1.4'
O O 0.0106 0.0060 'International Tables Vol C Tables 4.2.6.8 and 6.1.1.4'

loop_
_geom_angle_atom_site_label_1
_geom_angle_atom_site_label_2
_geom_angle_atom_site_label_3
_geom_angle
_geom_angle_publ_flag
C6 C1 C2 120.2(2) no
C6 C1 C11 118.2(2) no
C2 C1 C11 121.6(2) no
O1 C11 O11 125.5(2) no
O1 C11 C1 123.1(2) no
O11 C11 C1 111.44(19) no
C11 O11 C12 117.08(18) no
O11 C12 H12A 109.5 no
O11 C12 H12B 109.5 no
H12A C12 H12B 109.5 no
O11 C12 H12C 109.5 no
H12A C12 H12C 109.5 no
H12B C12 H12C 109.5 no
C3 C2 C1 118.3(2) no
C3 C2 H2 120.9 no
C1 C2 H2 120.9 no
C2 C3 C4 123.3(2) no
C2 C3 N3 118.3(2) no
C4 C3 N3 118.4(2) no
O31 N3 O32 124.0(2) no
O31 N3 C3 118.2(2) no
O32 N3 C3 117.8(2) no
C5 C4 C3 116.2(2) no
C5 C4 H4 121.9 no
C3 C4 H4 121.9 no
C5 C6 C1 118.7(2) no
C5 C6 H6 120.6 no
C1 C6 H6 120.6 no
C4 C5 C6 123.3(2) no
C6 C5 N5 118.7(2) no
C4 C5 N5 118.1(2) no
O51 N5 O52 124.5(2) no
O51 N5 C5 118.01(19) no
O52 N5 C5 117.45(19) no

loop_
_geom_bond_atom_site_label_1
_geom_bond_atom_site_label_2
_geom_bond_site_symmetry_2
_geom_bond_distance
_geom_bond_publ_flag
C1 C6 . 1.392(3) no
C1 C2 . 1.398(3) no
C1 C11 . 1.495(3) no
C11 O1 . 1.214(3) no
C11 O11 . 1.322(3) no
O11 C12 . 1.462(3) no
C12 H12A . 0.98 no
C12 H12B . 0.98 no
C12 H12C . 0.98 no
C2 C3 . 1.381(3) no
C2 H2 . 0.95 no
C3 C4 . 1.387(3) no
C3 N3 . 1.474(3) no
N3 O31 . 1.216(3) no
N3 O32 . 1.230(2) no
C4 C5 . 1.383(3) no
C4 H4 . 0.95 no
C6 C5 . 1.378(3) no
C6 H6 . 0.95 no
C5 N5 . 1.474(3) no
N5 O51 . 1.223(2) no
N5 O52 . 1.226(2) no

loop_
_geom_hbond_atom_site_label_D
_geom_hbond_atom_site_label_H
_geom_hbond_atom_site_label_A
_geom_hbond_site_symmetry_A
_geom_hbond_distance_DH
_geom_hbond_distance_HA
_geom_hbond_distance_DA
_geom_hbond_angle_DHA
_geom_hbond_publ_flag
C4 H4 O1 4_665 0.95 2.46 3.399(3) 171 y

loop_
_geom_torsion_atom_site_label_1
_geom_torsion_atom_site_label_2
_geom_torsion_atom_site_label_3
_geom_torsion_atom_site_label_4
_geom_torsion
_geom_torsion_publ_flag
C6 C1 C11 O1 0.8(3) no
C2 C1 C11 O1 -179.2(2) no
C6 C1 C11 O11 -178.01(19) no
C2 C1 C11 O11 2.0(3) no
O1 C11 O11 C12 1.0(3) no
C1 C11 O11 C12 179.74(19) no
C6 C1 C2 C3 -0.6(3) no
C11 C1 C2 C3 179.4(2) no
C1 C2 C3 C4 0.4(3) no
C1 C2 C3 N3 -178.96(19) no
C2 C3 N3 O31 0.2(3) no
C4 C3 N3 O31 -179.2(2) no
C2 C3 N3 O32 178.86(19) no
C4 C3 N3 O32 -0.5(3) no
C2 C3 C4 C5 0.4(3) no
N3 C3 C4 C5 179.70(18) no
C2 C1 C6 C5 0.0(3) no
C11 C1 C6 C5 -179.97(19) no
C1 C6 C5 C4 0.8(3) no
C1 C6 C5 N5 -179.33(19) no
C3 C4 C5 C6 -1.0(3) no
C3 C4 C5 N5 179.16(19) no
C6 C5 N5 O51 -175.71(19) no
C4 C5 N5 O51 4.2(3) no
C6 C5 N5 O52 4.8(3) no
C4 C5 N5 O52 -175.29(19) no

loop_
_cod_related_entry_id
_cod_related_entry_database
_cod_related_entry_code
1 ChemSpider 192748
